data_2227441
loop_
_publ_author_name
'Chen, Liang'
'Zhao, Hong-Bin'
'Xie, Yu-Jia'
'Yang, De-Liang'
'Wang, Bang-Ying'

_publ_section_title
;
 [<i>meso</i>-Tetrakis(4-heptyloxyphenyl)porphyrinato]nickel(II)
;
_journal_coeditor_code FK2026
_journal_issue 11
_journal_name_full 'Acta Crystallographica Section E'
_journal_page_first m1455
_journal_paper_doi 10.1107/S1600536810041942
_journal_volume 66
_journal_year 2010
_chemical_formula_iupac '[Ni (C72 H84 N4 O4)]'
_chemical_formula_moiety 'C72 H84 N4 Ni O4'
_chemical_formula_sum 'C72 H84 N4 Ni O4'
_chemical_formula_weight 1128.14
_chemical_name_systematic
;
[<i>meso</i>-Tetrakis(4-heptyloxyphenyl)porphyrinato]nickel(II)
;
_space_group_IT_number 14
_symmetry_cell_setting monoclinic
_symmetry_space_group_name_Hall '-P 2ybc'
_symmetry_space_group_name_H-M 'P 1 21/c 1'
_atom_sites_solution_hydrogens geom
_atom_sites_solution_primary direct
_atom_sites_solution_secondary difmap
_cell_angle_alpha 90.00
_cell_angle_beta 91.221(2)
_cell_angle_gamma 90.00
_cell_formula_units_Z 2
_cell_length_a 15.8843(12)
_cell_length_b 19.0602(15)
_cell_length_c 10.2398(8)
_cell_measurement_reflns_used 1476
_cell_measurement_temperature 185(2)
_cell_measurement_theta_max 22.57
_cell_measurement_theta_min 2.26
_cell_volume 3099.5(4)
_computing_cell_refinement 'SAINT (Bruker, 2002)'
_computing_data_collection 'SMART (Bruker, 2002)'
_computing_data_reduction 'SAINT (Bruker, 2002)'
_computing_molecular_graphics 'SHELXTL (Sheldrick, 2008)'
_computing_publication_material 'SHELXTL (Sheldrick, 2008)'
_computing_structure_refinement 'SHELXL97 (Sheldrick, 2008)'
_computing_structure_solution 'SHELXS97 (Sheldrick, 2008)'
_diffrn_ambient_temperature 185(2)
_diffrn_measured_fraction_theta_full 0.999
_diffrn_measured_fraction_theta_max 0.999
_diffrn_measurement_device_type 'Bruker APEX CCD area-detector'
_diffrn_measurement_method 'phi and omega scans'
_diffrn_radiation_monochromator graphite
_diffrn_radiation_source 'fine-focus sealed tube'
_diffrn_radiation_type MoK\a
_diffrn_radiation_wavelength 0.71073
_diffrn_reflns_av_R_equivalents 0.0619
_diffrn_reflns_av_sigmaI/netI 0.0807
_diffrn_reflns_limit_h_max 16
_diffrn_reflns_limit_h_min -18
_diffrn_reflns_limit_k_max 22
_diffrn_reflns_limit_k_min -22
_diffrn_reflns_limit_l_max 12
_diffrn_reflns_limit_l_min -8
_diffrn_reflns_number 14663
_diffrn_reflns_theta_full 25.03
_diffrn_reflns_theta_max 25.03
_diffrn_reflns_theta_min 1.67
_exptl_absorpt_coefficient_mu 0.365
_exptl_absorpt_correction_T_max 0.9749
_exptl_absorpt_correction_T_min 0.9273
_exptl_absorpt_correction_type multi-scan
_exptl_absorpt_process_details '(SADABS; Sheldrick, 2004)'
_exptl_crystal_colour purple
_exptl_crystal_density_diffrn 1.209
_exptl_crystal_density_method 'not measured'
_exptl_crystal_description block
_exptl_crystal_F_000 1208
_exptl_crystal_size_max 0.21
_exptl_crystal_size_mid 0.16
_exptl_crystal_size_min 0.07
_refine_diff_density_max 0.358
_refine_diff_density_min -0.346
_refine_ls_extinction_method none
_refine_ls_goodness_of_fit_ref 0.960
_refine_ls_hydrogen_treatment constr
_refine_ls_matrix_type full
_refine_ls_number_parameters 369
_refine_ls_number_reflns 5469
_refine_ls_number_restraints 0
_refine_ls_restrained_S_all 0.960
_refine_ls_R_factor_all 0.0924
_refine_ls_R_factor_gt 0.0509
_refine_ls_shift/su_max 0.001
_refine_ls_shift/su_mean 0.000
_refine_ls_structure_factor_coef Fsqd
_refine_ls_weighting_details 'calc w=1/[\s^2^(Fo^2^)+(0.0487P)^2^] where P=(Fo^2^+2Fc^2^)/3'
_refine_ls_weighting_scheme calc
_refine_ls_wR_factor_gt 0.0981
_refine_ls_wR_factor_ref 0.1141
_reflns_number_gt 3578
_reflns_number_total 5469
_reflns_threshold_expression I>2sigma(I)
_cod_data_source_file fk2026.cif
_cod_data_source_block I
_cod_original_sg_symbol_H-M 'P 21/c'
_cod_database_code 2227441
_cod_database_fobs_code 2227441

loop_
_symmetry_equiv_pos_as_xyz
'x, y, z'
'-x, y+1/2, -z+1/2'
'-x, -y, -z'
'x, -y-1/2, z-1/2'

loop_
_atom_site_type_symbol
_atom_site_label
_atom_site_fract_x
_atom_site_fract_y
_atom_site_fract_z
_atom_site_U_iso_or_equiv
_atom_site_adp_type
_atom_site_calc_flag
_atom_site_refinement_flags
_atom_site_occupancy
_atom_site_disorder_assembly
_atom_site_disorder_group
Ni Ni1 1.0000 0.0000 0.0000 0.02268(15) Uani d S 1 . .
N N1 0.93762(14) 0.08453(11) 0.0426(2) 0.0234(5) Uani d . 1 . .
N N2 0.90680(13) -0.05759(11) 0.0596(2) 0.0234(5) Uani d . 1 . .
O O1 1.09497(12) 0.46905(9) -0.07128(19) 0.0323(5) Uani d . 1 . .
O O2 0.51784(12) 0.09270(11) 0.4285(2) 0.0408(6) Uani d . 1 . .
C C1 1.03791(18) 0.17651(14) -0.0219(3) 0.0242(7) Uani d . 1 . .
C C2 0.96102(17) 0.15389(14) 0.0243(3) 0.0244(7) Uani d . 1 . .
C C3 0.89751(17) 0.20052(15) 0.0693(3) 0.0281(7) Uani d . 1 . .
H H3 0.8985 0.2503 0.0646 0.034 Uiso calc R 1 . .
C C4 0.83648(18) 0.16108(15) 0.1191(3) 0.0301(7) Uani d . 1 . .
H H4 0.7866 0.1777 0.1583 0.036 Uiso calc R 1 . .
C C5 0.86001(17) 0.08937(14) 0.1025(3) 0.0244(7) Uani d . 1 . .
C C6 0.81084(17) 0.03361(15) 0.1406(3) 0.0259(7) Uani d . 1 . .
C C7 0.83248(17) -0.03534(15) 0.1162(3) 0.0267(7) Uani d . 1 . .
C C8 0.78014(18) -0.09352(15) 0.1457(3) 0.0327(8) Uani d . 1 . .
H H8 0.7260 -0.0914 0.1832 0.039 Uiso calc R 1 . .
C C9 0.82105(17) -0.15206(16) 0.1109(3) 0.0325(8) Uani d . 1 . .
H H9 0.8013 -0.1989 0.1187 0.039 Uiso calc R 1 . .
C C10 0.90037(17) -0.13037(14) 0.0595(3) 0.0243(7) Uani d . 1 . .
C C11 1.05300(17) 0.25403(14) -0.0347(3) 0.0252(7) Uani d . 1 . .
C C12 1.01380(19) 0.29119(15) -0.1341(3) 0.0330(8) Uani d . 1 . .
H H12 0.9778 0.2668 -0.1940 0.040 Uiso calc R 1 . .
C C13 1.02490(18) 0.36291(15) -0.1501(3) 0.0333(8) Uani d . 1 . .
H H13 0.9960 0.3872 -0.2186 0.040 Uiso calc R 1 . .
C C14 1.07832(17) 0.39857(14) -0.0654(3) 0.0276(7) Uani d . 1 . .
C C15 1.11814(18) 0.36205(15) 0.0355(3) 0.0325(7) Uani d . 1 . .
H H15 1.1545 0.3863 0.0949 0.039 Uiso calc R 1 . .
C C16 1.10554(18) 0.29106(15) 0.0505(3) 0.0334(8) Uani d . 1 . .
H H16 1.1333 0.2670 0.1203 0.040 Uiso calc R 1 . .
C C17 1.04975(18) 0.50907(14) -0.1690(3) 0.0321(7) Uani d . 1 . .
H H17A 0.9892 0.5107 -0.1485 0.039 Uiso calc R 1 . .
H H17B 1.0557 0.4869 -0.2558 0.039 Uiso calc R 1 . .
C C18 1.08534(18) 0.58205(14) -0.1706(3) 0.0326(7) Uani d . 1 . .
H H18A 1.0880 0.6005 -0.0802 0.039 Uiso calc R 1 . .
H H18B 1.0472 0.6127 -0.2227 0.039 Uiso calc R 1 . .
C C19 1.17292(18) 0.58474(14) -0.2277(3) 0.0339(8) Uani d . 1 . .
H H19A 1.2107 0.5542 -0.1746 0.041 Uiso calc R 1 . .
H H19B 1.1700 0.5650 -0.3172 0.041 Uiso calc R 1 . .
C C20 1.21164(18) 0.65730(15) -0.2341(3) 0.0360(8) Uani d . 1 . .
H H20A 1.2239 0.6742 -0.1442 0.043 Uiso calc R 1 . .
H H20B 1.1706 0.6900 -0.2753 0.043 Uiso calc R 1 . .
C C21 1.29262(19) 0.65811(16) -0.3114(3) 0.0384(8) Uani d . 1 . .
H H21A 1.3319 0.6231 -0.2729 0.046 Uiso calc R 1 . .
H H21B 1.2792 0.6432 -0.4021 0.046 Uiso calc R 1 . .
C C22 1.3369(2) 0.72806(17) -0.3155(4) 0.0528(10) Uani d . 1 . .
H H22A 1.3526 0.7424 -0.2253 0.063 Uiso calc R 1 . .
H H22B 1.2975 0.7637 -0.3517 0.063 Uiso calc R 1 . .
C C23 1.4159(2) 0.7267(2) -0.3977(4) 0.0689(12) Uani d . 1 . .
H H23A 1.4527 0.6883 -0.3680 0.103 Uiso calc R 1 . .
H H23B 1.4458 0.7714 -0.3883 0.103 Uiso calc R 1 . .
H H23C 1.3999 0.7194 -0.4897 0.103 Uiso calc R 1 . .
C C24 0.73300(17) 0.04826(14) 0.2166(3) 0.0266(7) Uani d . 1 . .
C C25 0.65543(18) 0.06211(16) 0.1569(3) 0.0376(8) Uani d . 1 . .
H H25 0.6505 0.0617 0.0643 0.045 Uiso calc R 1 . .
C C26 0.58512(19) 0.07654(17) 0.2299(3) 0.0417(8) Uani d . 1 . .
H H26 0.5328 0.0862 0.1871 0.050 Uiso calc R 1 . .
C C27 0.59084(18) 0.07690(15) 0.3649(3) 0.0321(8) Uani d . 1 . .
C C28 0.66699(18) 0.06206(16) 0.4264(3) 0.0380(8) Uani d . 1 . .
H H28 0.6715 0.0615 0.5191 0.046 Uiso calc R 1 . .
C C29 0.73707(19) 0.04797(16) 0.3511(3) 0.0363(8) Uani d . 1 . .
H H29 0.7893 0.0378 0.3940 0.044 Uiso calc R 1 . .
C C30 0.5209(2) 0.08959(17) 0.5680(3) 0.0431(9) Uani d . 1 . .
H H30A 0.5677 0.1190 0.6024 0.052 Uiso calc R 1 . .
H H30B 0.5308 0.0407 0.5971 0.052 Uiso calc R 1 . .
C C31 0.4376(2) 0.11602(17) 0.6195(3) 0.0469(9) Uani d . 1 . .
H H31A 0.4344 0.1043 0.7134 0.056 Uiso calc R 1 . .
H H31B 0.3910 0.0914 0.5731 0.056 Uiso calc R 1 . .
C C32 0.42590(19) 0.19494(16) 0.6025(3) 0.0435(9) Uani d . 1 . .
H H32A 0.4785 0.2189 0.6308 0.052 Uiso calc R 1 . .
H H32B 0.4164 0.2052 0.5086 0.052 Uiso calc R 1 . .
C C33 0.35324(19) 0.22487(16) 0.6787(3) 0.0430(9) Uani d . 1 . .
H H33A 0.3588 0.2096 0.7709 0.052 Uiso calc R 1 . .
H H33B 0.2997 0.2057 0.6425 0.052 Uiso calc R 1 . .
C C34 0.3499(2) 0.30462(17) 0.6739(4) 0.0500(9) Uani d . 1 . .
H H34A 0.4052 0.3234 0.7034 0.060 Uiso calc R 1 . .
H H34B 0.3404 0.3195 0.5821 0.060 Uiso calc R 1 . .
C C35 0.2822(2) 0.33668(17) 0.7564(4) 0.0568(11) Uani d . 1 . .
H H35A 0.2896 0.3201 0.8476 0.068 Uiso calc R 1 . .
H H35B 0.2264 0.3206 0.7237 0.068 Uiso calc R 1 . .
C C36 0.2846(3) 0.41618(19) 0.7547(5) 0.0884(15) Uani d . 1 . .
H H36A 0.3389 0.4324 0.7906 0.133 Uiso calc R 1 . .
H H36B 0.2390 0.4346 0.8077 0.133 Uiso calc R 1 . .
H H36C 0.2775 0.4329 0.6646 0.133 Uiso calc R 1 . .

loop_
_atom_site_aniso_label
_atom_site_aniso_U_11
_atom_site_aniso_U_22
_atom_site_aniso_U_33
_atom_site_aniso_U_12
_atom_site_aniso_U_13
_atom_site_aniso_U_23
Ni1 0.0215(3) 0.0189(3) 0.0279(3) -0.0005(2) 0.0057(2) 0.0001(3)
N1 0.0224(13) 0.0219(13) 0.0262(14) 0.0005(11) 0.0043(10) -0.0013(11)
N2 0.0220(13) 0.0215(13) 0.0269(14) 0.0000(10) 0.0044(11) -0.0015(11)
O1 0.0413(13) 0.0198(11) 0.0359(13) -0.0051(9) 0.0003(10) 0.0042(9)
O2 0.0328(12) 0.0430(14) 0.0473(15) 0.0041(10) 0.0168(11) -0.0031(11)
C1 0.0256(16) 0.0231(16) 0.0238(17) 0.0005(13) 0.0022(13) 0.0022(13)
C2 0.0277(16) 0.0217(16) 0.0237(17) 0.0032(13) 0.0014(13) 0.0000(13)
C3 0.0311(17) 0.0199(16) 0.0336(18) 0.0022(13) 0.0032(14) -0.0009(13)
C4 0.0271(17) 0.0261(17) 0.038(2) 0.0063(14) 0.0090(15) -0.0013(14)
C5 0.0225(16) 0.0208(16) 0.0302(17) 0.0005(13) 0.0040(13) -0.0022(13)
C6 0.0218(16) 0.0264(17) 0.0295(18) -0.0008(13) 0.0045(13) -0.0022(14)
C7 0.0230(16) 0.0245(17) 0.0330(18) -0.0021(13) 0.0067(14) 0.0008(13)
C8 0.0240(16) 0.0315(18) 0.043(2) -0.0019(14) 0.0118(15) 0.0010(15)
C9 0.0307(18) 0.0250(17) 0.042(2) -0.0039(14) 0.0105(15) 0.0005(15)
C10 0.0264(16) 0.0224(16) 0.0243(16) -0.0012(13) 0.0040(13) -0.0002(13)
C11 0.0245(15) 0.0206(15) 0.0308(17) -0.0011(13) 0.0060(13) -0.0015(13)
C12 0.0396(19) 0.0265(17) 0.0330(18) -0.0060(14) 0.0016(15) -0.0026(14)
C13 0.0415(19) 0.0260(17) 0.0321(18) -0.0024(15) -0.0036(15) 0.0037(14)
C14 0.0297(17) 0.0214(15) 0.0318(18) -0.0023(13) 0.0058(14) 0.0015(14)
C15 0.0371(18) 0.0258(17) 0.0343(19) -0.0076(14) -0.0072(15) -0.0027(14)
C16 0.0359(18) 0.0281(17) 0.0361(19) -0.0002(14) -0.0031(15) 0.0068(15)
C17 0.0352(17) 0.0246(17) 0.0366(18) 0.0001(14) 0.0020(14) 0.0064(15)
C18 0.0372(18) 0.0242(17) 0.0367(19) 0.0024(14) 0.0072(15) 0.0033(14)
C19 0.0361(18) 0.0227(17) 0.043(2) -0.0001(14) 0.0035(15) 0.0013(15)
C20 0.0364(19) 0.0295(17) 0.042(2) -0.0007(15) 0.0066(16) 0.0028(15)
C21 0.041(2) 0.0336(19) 0.041(2) -0.0012(16) 0.0039(16) 0.0004(16)
C22 0.053(2) 0.037(2) 0.070(3) -0.0073(18) 0.025(2) 0.0005(19)
C23 0.064(3) 0.063(3) 0.081(3) -0.017(2) 0.034(2) 0.001(2)
C24 0.0243(16) 0.0194(15) 0.0365(19) 0.0005(12) 0.0073(14) -0.0004(13)
C25 0.0309(18) 0.045(2) 0.038(2) 0.0039(16) 0.0093(15) 0.0022(16)
C26 0.0257(18) 0.051(2) 0.049(2) 0.0065(15) 0.0046(16) 0.0006(18)
C27 0.0255(17) 0.0257(17) 0.046(2) 0.0032(13) 0.0144(15) -0.0016(15)
C28 0.0343(19) 0.046(2) 0.034(2) 0.0044(16) 0.0071(16) -0.0030(16)
C29 0.0246(17) 0.043(2) 0.041(2) 0.0055(15) 0.0044(15) -0.0006(16)
C30 0.045(2) 0.037(2) 0.049(2) 0.0030(16) 0.0177(18) -0.0038(17)
C31 0.043(2) 0.041(2) 0.058(2) 0.0002(17) 0.0284(18) -0.0068(18)
C32 0.038(2) 0.037(2) 0.056(2) -0.0019(16) 0.0214(17) -0.0056(17)
C33 0.0360(19) 0.0348(19) 0.059(2) -0.0013(16) 0.0176(17) -0.0069(17)
C34 0.046(2) 0.038(2) 0.066(3) 0.0018(17) 0.0165(19) -0.0047(19)
C35 0.045(2) 0.040(2) 0.086(3) 0.0044(17) 0.015(2) -0.013(2)
C36 0.091(3) 0.043(3) 0.132(4) 0.012(2) 0.034(3) -0.014(3)

loop_
_atom_type_symbol
_atom_type_description
_atom_type_scat_dispersion_real
_atom_type_scat_dispersion_imag
_atom_type_scat_source
C C 0.0033 0.0016 'International Tables Vol C Tables 4.2.6.8 and 6.1.1.4'
H H 0.0000 0.0000 'International Tables Vol C Tables 4.2.6.8 and 6.1.1.4'
N N 0.0061 0.0033 'International Tables Vol C Tables 4.2.6.8 and 6.1.1.4'
O O 0.0106 0.0060 'International Tables Vol C Tables 4.2.6.8 and 6.1.1.4'
Ni Ni 0.3393 1.1124 'International Tables Vol C Tables 4.2.6.8 and 6.1.1.4'

loop_
_geom_angle_atom_site_label_1
_geom_angle_atom_site_label_2
_geom_angle_atom_site_label_3
_geom_angle_site_symmetry_1
_geom_angle_site_symmetry_3
_geom_angle
_geom_angle_publ_flag
N1 Ni1 N1 . 3_755 179.9960(10) ?
N1 Ni1 N2 . 3_755 89.88(9) ?
N1 Ni1 N2 3_755 3_755 90.13(9) ?
N1 Ni1 N2 . . 90.13(9) ?
N1 Ni1 N2 3_755 . 89.87(9) ?
N2 Ni1 N2 3_755 . 180.0 ?
C2 N1 C5 . . 103.8(2) ?
C2 N1 Ni1 . . 128.28(19) ?
C5 N1 Ni1 . . 127.87(18) ?
C10 N2 C7 . . 104.0(2) ?
C10 N2 Ni1 . . 128.07(18) ?
C7 N2 Ni1 . . 127.92(18) ?
C14 O1 C17 . . 117.2(2) ?
C27 O2 C30 . . 116.9(2) ?
C10 C1 C2 3_755 . 122.2(2) ?
C10 C1 C11 3_755 . 119.2(3) ?
C2 C1 C11 . . 118.6(2) ?
C1 C2 N1 . . 125.6(2) ?
C1 C2 C3 . . 123.3(3) ?
N1 C2 C3 . . 110.9(2) ?
C4 C3 C2 . . 107.2(3) ?
C4 C3 H3 . . 126.4 ?
C2 C3 H3 . . 126.4 ?
C3 C4 C5 . . 107.4(3) ?
C3 C4 H4 . . 126.3 ?
C5 C4 H4 . . 126.3 ?
C6 C5 N1 . . 125.8(2) ?
C6 C5 C4 . . 123.5(3) ?
N1 C5 C4 . . 110.6(2) ?
C5 C6 C7 . . 122.5(3) ?
C5 C6 C24 . . 118.7(3) ?
C7 C6 C24 . . 118.7(3) ?
C6 C7 N2 . . 125.5(3) ?
C6 C7 C8 . . 123.7(3) ?
N2 C7 C8 . . 110.8(2) ?
C9 C8 C7 . . 107.6(3) ?
C9 C8 H8 . . 126.2 ?
C7 C8 H8 . . 126.2 ?
C8 C9 C10 . . 106.9(3) ?
C8 C9 H9 . . 126.5 ?
C10 C9 H9 . . 126.5 ?
C1 C10 N2 3_755 . 125.8(3) ?
C1 C10 C9 3_755 . 123.6(3) ?
N2 C10 C9 . . 110.6(2) ?
C12 C11 C16 . . 117.3(3) ?
C12 C11 C1 . . 119.9(3) ?
C16 C11 C1 . . 122.7(3) ?
C11 C12 C13 . . 122.5(3) ?
C11 C12 H12 . . 118.8 ?
C13 C12 H12 . . 118.8 ?
C14 C13 C12 . . 119.3(3) ?
C14 C13 H13 . . 120.4 ?
C12 C13 H13 . . 120.4 ?
O1 C14 C13 . . 124.9(3) ?
O1 C14 C15 . . 116.1(3) ?
C13 C14 C15 . . 119.1(3) ?
C16 C15 C14 . . 120.7(3) ?
C16 C15 H15 . . 119.6 ?
C14 C15 H15 . . 119.6 ?
C15 C16 C11 . . 121.1(3) ?
C15 C16 H16 . . 119.4 ?
C11 C16 H16 . . 119.4 ?
O1 C17 C18 . . 108.4(2) ?
O1 C17 H17A . . 110.0 ?
C18 C17 H17A . . 110.0 ?
O1 C17 H17B . . 110.0 ?
C18 C17 H17B . . 110.0 ?
H17A C17 H17B . . 108.4 ?
C17 C18 C19 . . 112.5(2) ?
C17 C18 H18A . . 109.1 ?
C19 C18 H18A . . 109.1 ?
C17 C18 H18B . . 109.1 ?
C19 C18 H18B . . 109.1 ?
H18A C18 H18B . . 107.8 ?
C20 C19 C18 . . 115.0(2) ?
C20 C19 H19A . . 108.5 ?
C18 C19 H19A . . 108.5 ?
C20 C19 H19B . . 108.5 ?
C18 C19 H19B . . 108.5 ?
H19A C19 H19B . . 107.5 ?
C19 C20 C21 . . 112.3(2) ?
C19 C20 H20A . . 109.1 ?
C21 C20 H20A . . 109.1 ?
C19 C20 H20B . . 109.1 ?
C21 C20 H20B . . 109.1 ?
H20A C20 H20B . . 107.9 ?
C22 C21 C20 . . 115.0(3) ?
C22 C21 H21A . . 108.5 ?
C20 C21 H21A . . 108.5 ?
C22 C21 H21B . . 108.5 ?
C20 C21 H21B . . 108.5 ?
H21A C21 H21B . . 107.5 ?
C21 C22 C23 . . 112.9(3) ?
C21 C22 H22A . . 109.0 ?
C23 C22 H22A . . 109.0 ?
C21 C22 H22B . . 109.0 ?
C23 C22 H22B . . 109.0 ?
H22A C22 H22B . . 107.8 ?
C22 C23 H23A . . 109.5 ?
C22 C23 H23B . . 109.5 ?
H23A C23 H23B . . 109.5 ?
C22 C23 H23C . . 109.5 ?
H23A C23 H23C . . 109.5 ?
H23B C23 H23C . . 109.5 ?
C29 C24 C25 . . 117.6(3) ?
C29 C24 C6 . . 119.8(3) ?
C25 C24 C6 . . 122.6(3) ?
C24 C25 C26 . . 121.2(3) ?
C24 C25 H25 . . 119.4 ?
C26 C25 H25 . . 119.4 ?
C27 C26 C25 . . 120.2(3) ?
C27 C26 H26 . . 119.9 ?
C25 C26 H26 . . 119.9 ?
O2 C27 C28 . . 124.6(3) ?
O2 C27 C26 . . 115.9(3) ?
C28 C27 C26 . . 119.5(3) ?
C27 C28 C29 . . 119.3(3) ?
C27 C28 H28 . . 120.4 ?
C29 C28 H28 . . 120.4 ?
C24 C29 C28 . . 122.1(3) ?
C24 C29 H29 . . 119.0 ?
C28 C29 H29 . . 119.0 ?
O2 C30 C31 . . 108.7(3) ?
O2 C30 H30A . . 109.9 ?
C31 C30 H30A . . 109.9 ?
O2 C30 H30B . . 109.9 ?
C31 C30 H30B . . 109.9 ?
H30A C30 H30B . . 108.3 ?
C30 C31 C32 . . 113.1(3) ?
C30 C31 H31A . . 109.0 ?
C32 C31 H31A . . 109.0 ?
C30 C31 H31B . . 109.0 ?
C32 C31 H31B . . 109.0 ?
H31A C31 H31B . . 107.8 ?
C33 C32 C31 . . 113.9(3) ?
C33 C32 H32A . . 108.8 ?
C31 C32 H32A . . 108.8 ?
C33 C32 H32B . . 108.8 ?
C31 C32 H32B . . 108.8 ?
H32A C32 H32B . . 107.7 ?
C32 C33 C34 . . 112.7(3) ?
C32 C33 H33A . . 109.1 ?
C34 C33 H33A . . 109.1 ?
C32 C33 H33B . . 109.1 ?
C34 C33 H33B . . 109.1 ?
H33A C33 H33B . . 107.8 ?
C35 C34 C33 . . 114.3(3) ?
C35 C34 H34A . . 108.7 ?
C33 C34 H34A . . 108.7 ?
C35 C34 H34B . . 108.7 ?
C33 C34 H34B . . 108.7 ?
H34A C34 H34B . . 107.6 ?
C34 C35 C36 . . 112.3(3) ?
C34 C35 H35A . . 109.1 ?
C36 C35 H35A . . 109.1 ?
C34 C35 H35B . . 109.1 ?
C36 C35 H35B . . 109.1 ?
H35A C35 H35B . . 107.9 ?
C35 C36 H36A . . 109.5 ?
C35 C36 H36B . . 109.5 ?
H36A C36 H36B . . 109.5 ?
C35 C36 H36C . . 109.5 ?
H36A C36 H36C . . 109.5 ?
H36B C36 H36C . . 109.5 ?

loop_
_geom_bond_atom_site_label_1
_geom_bond_atom_site_label_2
_geom_bond_site_symmetry_2
_geom_bond_distance
_geom_bond_publ_flag
Ni1 N1 . 1.946(2) ?
Ni1 N1 3_755 1.946(2) ?
Ni1 N2 3_755 1.951(2) ?
Ni1 N2 . 1.951(2) ?
N1 C2 . 1.387(3) ?
N1 C5 . 1.391(3) ?
N2 C10 . 1.391(3) ?
N2 C7 . 1.392(3) ?
O1 C14 . 1.371(3) ?
O1 C17 . 1.438(3) ?
O2 C27 . 1.376(3) ?
O2 C30 . 1.430(4) ?
C1 C10 3_755 1.378(4) ?
C1 C2 . 1.388(4) ?
C1 C11 . 1.503(4) ?
C2 C3 . 1.428(4) ?
C3 C4 . 1.337(4) ?
C3 H3 . 0.9500 ?
C4 C5 . 1.428(4) ?
C4 H4 . 0.9500 ?
C5 C6 . 1.380(4) ?
C6 C7 . 1.382(4) ?
C6 C24 . 1.502(4) ?
C7 C8 . 1.422(4) ?
C8 C9 . 1.343(4) ?
C8 H8 . 0.9500 ?
C9 C10 . 1.437(4) ?
C9 H9 . 0.9500 ?
C10 C1 3_755 1.378(4) ?
C11 C12 . 1.378(4) ?
C11 C16 . 1.387(4) ?
C12 C13 . 1.388(4) ?
C12 H12 . 0.9500 ?
C13 C14 . 1.380(4) ?
C13 H13 . 0.9500 ?
C14 C15 . 1.387(4) ?
C15 C16 . 1.377(4) ?
C15 H15 . 0.9500 ?
C16 H16 . 0.9500 ?
C17 C18 . 1.502(4) ?
C17 H17A . 0.9900 ?
C17 H17B . 0.9900 ?
C18 C19 . 1.521(4) ?
C18 H18A . 0.9900 ?
C18 H18B . 0.9900 ?
C19 C20 . 1.516(4) ?
C19 H19A . 0.9900 ?
C19 H19B . 0.9900 ?
C20 C21 . 1.525(4) ?
C20 H20A . 0.9900 ?
C20 H20B . 0.9900 ?
C21 C22 . 1.508(4) ?
C21 H21A . 0.9900 ?
C21 H21B . 0.9900 ?
C22 C23 . 1.526(4) ?
C22 H22A . 0.9900 ?
C22 H22B . 0.9900 ?
C23 H23A . 0.9800 ?
C23 H23B . 0.9800 ?
C23 H23C . 0.9800 ?
C24 C29 . 1.378(4) ?
C24 C25 . 1.389(4) ?
C25 C26 . 1.384(4) ?
C25 H25 . 0.9500 ?
C26 C27 . 1.383(4) ?
C26 H26 . 0.9500 ?
C27 C28 . 1.381(4) ?
C28 C29 . 1.394(4) ?
C28 H28 . 0.9500 ?
C29 H29 . 0.9500 ?
C30 C31 . 1.520(4) ?
C30 H30A . 0.9900 ?
C30 H30B . 0.9900 ?
C31 C32 . 1.525(4) ?
C31 H31A . 0.9900 ?
C31 H31B . 0.9900 ?
C32 C33 . 1.518(4) ?
C32 H32A . 0.9900 ?
C32 H32B . 0.9900 ?
C33 C34 . 1.522(4) ?
C33 H33A . 0.9900 ?
C33 H33B . 0.9900 ?
C34 C35 . 1.510(4) ?
C34 H34A . 0.9900 ?
C34 H34B . 0.9900 ?
C35 C36 . 1.516(5) ?
C35 H35A . 0.9900 ?
C35 H35B . 0.9900 ?
C36 H36A . 0.9800 ?
C36 H36B . 0.9800 ?
C36 H36C . 0.9800 ?
